data_2000440
loop_
_publ_author_name
'Fitzgerald, L. J.'
'Gerkin, R. E.'

_publ_section_title
;
 Structure of 2,3-naphthalenedicarboxylic acid
;
_journal_issue 11
_journal_name_full 'Acta Crystallographica Section C'
_journal_page_first 1971
_journal_page_last 1975
_journal_paper_doi 10.1107/S0108270192003226
_journal_volume 48
_journal_year 1992
_chemical_formula_sum 'C12 H8 O4'
_chemical_formula_weight 216.2
_space_group_crystal_system monoclinic
_space_group_IT_number 15
_space_group_name_Hall '-C 2yc'
_space_group_name_H-M_alt 'C 1 2/c 1'
_cell_angle_alpha 90
_cell_angle_beta 93.81(3)
_cell_angle_gamma 90
_cell_formula_units_Z 4
_cell_length_a 5.087(2)
_cell_length_b 19.222(3)
_cell_length_c 9.552(2)
_cell_volume 932.0(4)
_diffrn_radiation_type Mo
_diffrn_radiation_wavelength 0.71073
_exptl_absorpt_coefficient_mu 0.109
_exptl_crystal_density_diffrn 1.54
_exptl_crystal_F_000 448
_cod_data_source_file st0572.cif
_cod_data_source_block st0572a
_cod_depositor_comments
;
 Updating space group information and adding the symmetry operation list.

 Antanas Vaitkus,
 2018-06-14
;
_cod_original_cell_volume 932.0(5)
_cod_original_sg_symbol_H-M 'C 2/c'
_cod_database_code 2000440

loop_
_space_group_symop_id
_space_group_symop_operation_xyz
1 x,y,z
2 -x,y,-z+1/2
3 -x,-y,-z
4 x,-y,z+1/2
5 x+1/2,y+1/2,z
6 -x+1/2,y+1/2,-z+1/2
7 -x+1/2,-y+1/2,-z
8 x+1/2,-y+1/2,z+1/2

loop_
_atom_site_label
_atom_site_fract_x
_atom_site_fract_y
_atom_site_fract_z
_atom_site_U_iso_or_equiv
O(1) .0162(3) .27707(7) .10120(10) 2.91(6)
O(2) .4056(3) .32755(8) .0761(2) 3.44(7)
C(1) .1697(4) .32530(10) .1235(2) 2.23(7)
C(2) .0964(4) .38980(10) .1988(2) 2.02(7)
C(3) .1911(4) .45180(10) .1535(2) 2.45(8)
C(4) .1002(4) .51650(10) .2019(2) 2.27(8)
C(5) .1989(4) .58110(10) .1566(2) 2.99(10)
C(6) .1011(5) .64210(10) .2042(2) 3.14(10)
H(1) .436(5) .2860(10) .015(3) 6.6(7)
H(3) .322(4) .4510(10) .086(2) 2.8(5)
H(5) .339(5) .5800(10) .091(2) 3.8(5)
H(6) .174(4) .6860(10) .175(3) 4.1(5)

loop_
_geom_angle_atom_site_label_1
_geom_angle_atom_site_label_2
_geom_angle_atom_site_label_3
_geom_angle
C C(1) O(1) 122.5(2)
C C(1) O(2) 113.7(2)

loop_
_geom_bond_atom_site_label_1
_geom_bond_atom_site_label_2
_geom_bond_distance
C(1) O(1) 1.221(2)
C(1) O(2) 1.311(2)
